data_9004601
loop_
_publ_author_name
'Herd, C. D. K.'
'Peterson, R. C.'
'Rossman, G. R.'

_publ_section_title
;
 Violet-colored diopside from Southern Baffin Island, Nunavut, Canada
;
_journal_name_full 'The Canadian Mineralogist'
_journal_page_first 1193
_journal_page_last 1199
_journal_paper_doi 10.2113/gscanmin.38.5.1193
_journal_volume 38
_journal_year 2000
_chemical_compound_source 'Southern Baffin Island, Nunavut, Canada'
_chemical_formula_sum 'Al0.16 Ca0.96 Fe0.05 H0.06 Mg0.86 Na0.04 O6 Si1.9 Ti0.02'
_chemical_name_mineral Diopside
_space_group_IT_number 15
_symmetry_space_group_name_Hall '-C 2yc'
_symmetry_space_group_name_H-M 'C 1 2/c 1'
_cell_angle_alpha 90
_cell_angle_beta 105.95
_cell_angle_gamma 90
_cell_formula_units_Z 4
_cell_length_a 9.730
_cell_length_b 8.873
_cell_length_c 5.275
_cell_volume 437.881
_database_code_amcsd 0005694
_exptl_crystal_density_diffrn 3.304
_cod_original_formula_sum 'Mg.86 Al.16 Fe.05 Ti.02 (Ca.96 Na.04) Si1.9 O6 H.06'
_cod_database_code 9004601

loop_
_space_group_symop_operation_xyz
x,y,z
1/2+x,1/2+y,z
x,-y,1/2+z
1/2+x,1/2-y,1/2+z
-x,y,1/2-z
1/2-x,1/2+y,1/2-z
-x,-y,-z
1/2-x,1/2-y,-z

loop_
_atom_site_aniso_label
_atom_site_aniso_U_11
_atom_site_aniso_U_22
_atom_site_aniso_U_33
_atom_site_aniso_U_12
_atom_site_aniso_U_13
_atom_site_aniso_U_23
Mg1 0.00430 0.00520 0.00360 0.00000 0.00070 0.00000
Al1 0.00430 0.00520 0.00360 0.00000 0.00070 0.00000
Fe1 0.00430 0.00520 0.00360 0.00000 0.00070 0.00000
Ti1 0.00430 0.00520 0.00360 0.00000 0.00070 0.00000
Ca2 0.00970 0.00770 0.00550 0.00000 0.00060 0.00000
Na2 0.00970 0.00770 0.00550 0.00000 0.00060 0.00000
Si 0.00370 0.00560 0.00440 0.00010 0.00100 -0.00050
Al 0.00370 0.00560 0.00440 0.00010 0.00100 -0.00050
O1 0.00510 0.01030 0.00780 0.00080 0.00170 -0.00090
O-H1 0.00510 0.01030 0.00780 0.00080 0.00170 -0.00090
O2 0.01090 0.00750 0.00810 -0.00030 0.00250 0.00040
O-H2 0.01090 0.00750 0.00810 -0.00030 0.00250 0.00040
O3 0.00620 0.01020 0.00650 -0.00060 0.00120 -0.00280
O-H3 0.00620 0.01020 0.00650 -0.00060 0.00120 -0.00280

loop_
_atom_site_label
_atom_site_fract_x
_atom_site_fract_y
_atom_site_fract_z
_atom_site_occupancy
_atom_site_type_symbol
_atom_site_attached_hydrogens
Mg1 0.00000 0.90800 0.25000 0.86000 Mg 0
Al1 0.00000 0.90800 0.25000 0.06000 Al 0
Fe1 0.00000 0.90800 0.25000 0.05000 Fe 0
Ti1 0.00000 0.90800 0.25000 0.02000 Ti 0
Ca2 0.00000 0.30210 0.25000 0.96000 Ca 0
Na2 0.00000 0.30210 0.25000 0.04000 Na 0
Si 0.28650 0.09339 0.22840 0.95000 Si 0
Al 0.28650 0.09339 0.22840 0.05000 Al 0
O1 0.11480 0.08650 0.14070 0.99000 O 0
O-H1 0.11480 0.08650 0.14070 0.01000 O 1
O2 0.36120 0.25140 0.31780 0.99000 O 0
O-H2 0.36120 0.25140 0.31780 0.01000 O 1
O3 0.35130 0.01770 0.99470 0.99000 O 0
O-H3 0.35130 0.01770 0.99470 0.01000 O 1

loop_
_cod_changelog_entry_id
_cod_changelog_entry_author
_cod_changelog_entry_date
_cod_changelog_entry_text
1
;cod-tools version 3.8.0
Id: cif_guess_AMCSD_atom_types 9574 2023-05-10 09:00:05Z saulius
;
2023-05-10T18:49:19+03:00
;Derived atom types and hydrogen counts
from atom names that follow the AMCSD naming convention
(Wat == water, O-H == hydroxyl).
;
2
;cod-tools version 3.10.1
Id: cif_fix_AMCSD_aniso_labels 10200 2024-08-01 14:09:44Z saulius
;
2024-08-02T12:20:38+03:00
;Changed the following '_atom_site_aniso_label' values:
'OH1' -> 'O-H1'
'OH2' -> 'O-H2'
'OH3' -> 'O-H3'
;

loop_
_cod_related_entry_id
_cod_related_entry_database
_cod_related_entry_code
1 AMCSD 0005694
